data_7132497
loop_
_publ_author_name
'Duwe, Dario'
'Saha, Koushik'
'Endres, Lukas'
'Br&#xfc;ckner, Tobias'
'Dewhurst, Rian D.'
'Dietz, Maximilian'
'Radacki, Krzysztof'
'Fantuzzi, Felipe'
'Braunschweig, Holger'

_publ_section_title
;
 Stepwise and selective synthesis of chelating, multimetallic and
 mixed-metal &#x3c0;-diborene complexes.
;
_journal_issue 9
_journal_name_full 'Chemical communications (Cambridge, England)'
_journal_page_first 1120
_journal_page_last 1123
_journal_paper_doi 10.1039/d3cc05477b
_journal_volume 60
_journal_year 2024
_chemical_formula_moiety 'C51 H65 B2 Cl Cu N5'
_chemical_formula_sum 'C51 H65 B2 Cl Cu N5'
_chemical_formula_weight 868.69
_space_group_crystal_system monoclinic
_space_group_IT_number 14
_space_group_name_Hall '-P 2ybc'
_space_group_name_H-M_alt 'P 1 21/c 1'
_atom_sites_solution_hydrogens mixed
_atom_sites_solution_primary dual
_atom_sites_solution_secondary difmap
_audit_creation_date 2023-01-26
_audit_creation_method 'CIF-fill 1.3q (K.Radacki, 2005-22)'
_audit_update_record
;
2023-08-23 deposited with the CCDC.	2023-12-17 downloaded from the CCDC.
;
_cell_angle_alpha 90
_cell_angle_beta 101.3180(10)
_cell_angle_gamma 90
_cell_formula_units_Z 4
_cell_length_a 13.70400(10)
_cell_length_b 13.75780(10)
_cell_length_c 24.4253(2)
_cell_measurement_reflns_used 50129
_cell_measurement_temperature 100(2)
_cell_measurement_theta_max 74.9780
_cell_measurement_theta_min 3.6650
_cell_volume 4515.52(6)
_computing_cell_refinement 'CrysAlisPro 1.171.41.112a (Rigaku OD, 2021)'
_computing_data_collection 'CrysAlisPro 1.171.41.112a (Rigaku OD, 2021)'
_computing_data_reduction 'CrysAlisPro 1.171.41.112a (Rigaku OD, 2021)'
_computing_molecular_graphics 'ShelXLe (Huebschle et all, 2011)'
_computing_publication_material 'SHELXL-2018/3 (Sheldrick, 2018)'
_computing_structure_refinement 'SHELXL-2018/3 (Sheldrick, 2018)'
_computing_structure_solution 'SHELXT 2014/5 (Sheldrick, 2014)'
_diffrn_ambient_environment N~2~
_diffrn_ambient_temperature 100(2)
_diffrn_detector HPA
_diffrn_detector_area_resol_mean 10.0
_diffrn_detector_type 'HyPix Arc150'
_diffrn_measured_fraction_theta_full 1.000
_diffrn_measured_fraction_theta_max 0.993
_diffrn_measurement_details
;
 List of Runs (angles in degrees, time in seconds):
 --------------------------------------------------------------------------
  1  \w     46.00  73.00   0.50    0.09    --   85.25-126.00-163.45   54
  2  \w     39.00  65.00   0.50    0.09    --   85.25-138.00-119.57   52
  3  \w     38.00  76.00   0.50    0.09    --   85.25-130.00 -52.62   76
  4  \w     72.00  98.00   0.50    0.09    --   85.25-117.00-132.49   52
  5  \w     40.00 101.00   0.50    0.09    --   85.25-125.00 -16.23  122
  6  \w     56.00  96.00   0.50    0.09    --   85.25-116.00 -61.33   80
  7  \w     65.00  99.00   0.50    0.09    --   85.25-128.00  65.99   68
  8  \w     46.00  72.00   0.50    0.09    --   85.25-140.00 140.24   52
  9  \w     50.00 100.00   0.50    0.09    --   85.25-126.00 147.75  100
 10  \w     71.00  97.00   0.50    0.09    --   85.25-115.00 100.10   52
 11  \w     40.00  66.00   0.50    0.09    --   85.25-115.00 100.10   52
 12  \w     24.00  53.00   0.50    0.09    --   58.57-103.00   3.00   58
 13  \w     40.00  84.00   0.50    0.09    --   85.25-110.00  -3.85   88
 14  \w     46.00  92.00   0.50    0.09    --   85.25-111.00-133.07   92
 15  \w     43.00  89.00   0.50    0.09    --   85.25-106.00-103.14   92
 16  \w     68.00  93.00   0.50    0.09    --   85.25-106.00   4.07   50
 17  \w     41.00  66.00   0.50    0.09    --   82.28-103.00   3.00   50
 18  \w     60.00  93.00   0.50    0.09    --   85.25 -98.00-108.27   66
 19  \w     31.00  56.00   0.50    0.09    --   71.34-103.00   3.00   50
 20  \w     65.00  91.00   0.50    0.09    --   85.25-100.00 131.57   52
 21  \w     41.00  66.00   0.50    0.09    --   85.25-103.00 144.98   50
 22  \w     44.00  93.00   0.50    0.09    --   85.25 -98.00 151.27   98
 23  \w     42.00  93.00   0.50    0.09    --   85.25 -97.00  98.14  102
 24  \w     40.00  66.00   0.50    0.09    --   82.28 -95.00 -30.00   52
 25  \w     55.00  93.00   0.50    0.09    --   85.25 -97.00-170.23   76
 26  \w     63.00  89.00   0.50    0.09    --   82.28 -95.00-180.00   52
 27  \w     63.00  89.00   0.50    0.09    --   82.28 -95.00-150.00   52
 28  \w     33.00  59.00   0.50    0.09    --   58.57 -95.00-180.00   52
 29  \w     64.00  90.00   0.50    0.09    --   82.28 -95.00  30.00   52
 30  \w     46.00  82.00   0.50    0.09    --   85.25 -87.00  40.43   72
 31  \w     31.00  57.00   0.50    0.09    --   71.34 -95.00  90.00   52
 32  \w     46.00  71.00   0.50    0.09    --   85.25 -87.00-125.09   50
 33  \w     46.00  71.00   0.50    0.09    --   85.25 -86.00 -72.47   50
 34  \w     54.00  80.00   0.50    0.09    --   85.25 -87.00  -2.45   52
 35  \w     65.00  91.00   0.50    0.09    --   85.25 -94.00 158.33   52
 36  \w     45.00  75.00   0.50    0.09    --   85.25 -75.00 132.63   60
 37  \w     46.00  71.00   0.50    0.09    --   85.25 -79.00  49.13   50
 38  \w     46.00  71.00   0.50    0.09    --   85.25 -77.00 -16.40   50
 39  \w     54.00  80.00   0.50    0.09    --   85.25 -79.00-164.81   52
 40  \w     98.00 130.00   0.50    0.09    --   85.25 122.00  14.00   64
 41  \w    103.00 129.00   0.50    0.09    --   85.25 117.00 175.69   52
 42  \w     75.00 123.00   0.50    0.09    --   85.25  11.00  -7.28   96
 43  \w     99.00 124.00   0.50    0.09    --   85.25  63.00 -80.10   50
 44  \w     98.00 127.00   0.50    0.09    --   85.25  59.00 -92.32   58
 45  \w     97.00 122.00   0.50    0.09    --   85.25  56.00-111.50   50
 46  \w    102.00 127.00   0.50    0.09    --   85.25  58.00  19.20   50
 47  \w     99.00 124.00   0.50    0.09    --   85.25  49.00  -4.68   50
 48  \w     98.00 125.00   0.50    0.09    --   85.25  58.00  13.41   54
 49  \w    108.00 134.00   0.50    0.09    --   85.25  52.00  47.32   52
 50  \w     97.00 122.00   0.50    0.09    --   85.25  59.00 173.00   50
 51  \w     90.00 135.00   0.50    0.09    --   85.25  19.00 162.26   90
 52  \w     99.00 133.00   0.50    0.09    --   85.25  48.00 161.82   68
 53  \w     47.00  73.00   0.50    0.09    --   82.28  15.00  30.00   52
 54  \w     61.00  91.00   0.50    0.09    --   82.28  15.00 -60.00   60
 55  \w     96.00 122.00   0.50    0.09    --   82.28  15.00 -60.00   52
 56  \w    105.00 131.00   0.50    0.09    --   85.25  40.00 -45.54   52
 57  \w    103.00 132.00   0.50    0.09    --   82.28  15.00   0.00   58
 58  \w     75.00 101.00   0.50    0.09    --   82.28  15.00  30.00   52
 59  \w     61.00 121.00   0.50    0.09    --   85.25  12.00  72.59  120
 60  \w     47.00  79.00   0.50    0.09    --   82.28  15.00   0.00   64
 61  \w     60.00 128.00   0.50    0.09    --   85.25  12.00 151.69  136
 62  \w     97.00 123.00   0.50    0.09    --   82.28  15.00-120.00   52
 63  \w    109.00 135.00   0.50    0.09    --   85.25  43.00-158.39   52
 64  \w    108.00 133.00   0.50    0.09    --   82.28  15.00-150.00   50
 65  \w    -97.00 -38.00   0.50    0.09    --  -79.50 115.00-169.99  118
 66  \w    -97.00 -33.00   0.50    0.09    --  -78.00 114.00 -14.88  128
 67  \w    -92.00 -36.00   0.50    0.09    --  -79.50 104.00 -80.51  112
 68  \w    -52.00 -15.00   0.50    0.09    --  -60.16 103.00 105.00   74
 69  \w    -86.00 -46.00   0.50    0.09    --  -76.35 103.00 105.00   80
 70  \w    -78.00 -53.00   0.50    0.09    --  -69.76 103.00 105.00   50
 71  \w   -123.00 -98.00   0.50    0.09    --  -79.50 -66.00  21.18   50
 72  \w   -124.00 -99.00   0.50    0.09    --  -79.50 -64.00 -82.87   50
 73  \w   -124.00 -93.00   0.50    0.09    --  -79.50 -60.00 -43.97   62
 74  \w   -110.00 -76.00   0.50    0.09    --  -62.00 -50.00-166.15   68
 75  \w   -123.00 -98.00   0.50    0.09    --  -79.50 -66.00  -9.36   50
 76  \w   -123.00 -93.00   0.50    0.09    --  -79.50 -62.00  46.39   60
 77  \w    -93.00 -59.00   0.50    0.09    --  -46.00 -51.00 133.48   68
 78  \w   -104.00 -73.00   0.50    0.09    --  -58.00 -50.00  84.74   62
 79  \w   -114.00 -80.00   0.50    0.09    --  -66.00 -50.00  56.21   68
 80  \w   -107.00 -81.00   0.50    0.09    --  -58.00 -50.00 -99.54   52
 81  \w   -123.00 -97.00   0.50    0.09    --  -79.50 -51.00  91.23   52
 82  \w   -128.00 -93.00   0.50    0.09    --  -79.50 -40.00 166.30   70
 83  \w   -125.00 -91.00   0.50    0.09    --  -79.50-131.00 103.39   68
;
_diffrn_measurement_device 'four-circle diffractometer'
_diffrn_measurement_device_type 'Rigaku XtaLAB Synergy-R'
_diffrn_measurement_method '\w scans'
_diffrn_orient_matrix_type
;
 CrysAlisPro convention (1999,Acta A55,543-557)
;
_diffrn_orient_matrix_UB_11 -0.0699535000
_diffrn_orient_matrix_UB_12 0.0431892000
_diffrn_orient_matrix_UB_13 0.0360017000
_diffrn_orient_matrix_UB_21 0.0876049000
_diffrn_orient_matrix_UB_22 0.0064670000
_diffrn_orient_matrix_UB_23 0.0501688000
_diffrn_orient_matrix_UB_31 0.0237623000
_diffrn_orient_matrix_UB_32 0.1030762000
_diffrn_orient_matrix_UB_33 -0.0181589000
_diffrn_radiation_monochromator 'multi-layer mirror'
_diffrn_radiation_probe x-ray
_diffrn_radiation_type CuK\a
_diffrn_radiation_wavelength 1.54184
_diffrn_radiation_xray_symbol K-L~2,3~
_diffrn_reflns_av_R_equivalents 0.0397
_diffrn_reflns_av_unetI/netI 0.0197
_diffrn_reflns_Laue_measured_fraction_full 1.000
_diffrn_reflns_Laue_measured_fraction_max 0.993
_diffrn_reflns_limit_h_max 17
_diffrn_reflns_limit_h_min -17
_diffrn_reflns_limit_k_max 17
_diffrn_reflns_limit_k_min -15
_diffrn_reflns_limit_l_max 30
_diffrn_reflns_limit_l_min -30
_diffrn_reflns_number 101889
_diffrn_reflns_point_group_measured_fraction_full 1.000
_diffrn_reflns_point_group_measured_fraction_max 0.993
_diffrn_reflns_theta_full 67.684
_diffrn_reflns_theta_max 75.328
_diffrn_reflns_theta_min 3.289
_diffrn_source 'rotating-anode X-ray tube'
_diffrn_source_type 'PhotonJet-R X-ray Source'
_exptl_absorpt_coefficient_mu 1.531
_exptl_absorpt_correction_T_max 1.000
_exptl_absorpt_correction_T_min 0.721
_exptl_absorpt_correction_type gaussian
_exptl_absorpt_process_details
;
 CrysAlisPro 1.171.41.112a (Rigaku Oxford Diffraction, 2021) Numerical 
 absorption correction based on gaussian integration over a multifaceted 
 crystal model Empirical absorption correction using spherical harmonics, 
 implemented in SCALE3 ABSPACK scaling algorithm.
;
_exptl_crystal_colour red
_exptl_crystal_density_diffrn 1.278
_exptl_crystal_description block
_exptl_crystal_F_000 1848
_exptl_crystal_preparation
;
 Crystals were grown from saturated solution. For data collection the crystal 
 was immersed in a film of perfluoropolyether oil, mounted on a polyimide 
 loop and transferred to stream of cold nitrogen (Oxford Cryostream 800).
;
_exptl_crystal_size_max 0.250
_exptl_crystal_size_mid 0.130
_exptl_crystal_size_min 0.090
_refine_diff_density_max 0.462
_refine_diff_density_min -0.546
_refine_diff_density_rms 0.050
_refine_ls_extinction_method none
_refine_ls_goodness_of_fit_ref 1.044
_refine_ls_hydrogen_treatment mixed
_refine_ls_matrix_type full
_refine_ls_number_parameters 553
_refine_ls_number_reflns 9291
_refine_ls_number_restraints 0
_refine_ls_restrained_S_all 1.044
_refine_ls_R_factor_all 0.0383
_refine_ls_R_factor_gt 0.0339
_refine_ls_shift/su_max 0.003
_refine_ls_shift/su_mean 0.000
_refine_ls_structure_factor_coef Fsqd
_refine_ls_weighting_details
;
 w=1/[\s^2^(Fo^2^)+(0.0425P)^2^+3.1056P] where P=(Fo^2^+2Fc^2^)/3
;
_refine_ls_weighting_scheme calc
_refine_ls_wR_factor_gt 0.0885
_refine_ls_wR_factor_ref 0.0910
_reflns_Friedel_coverage 0.000
_reflns_number_gt 8348
_reflns_number_total 9291
_reflns_threshold_expression 'I > 2\s(I)'
_cod_data_source_file d3cc05477b2.cif
_cod_data_source_block DaDu052_DaDu_autored_a
_cod_depositor_comments 'Adding full bibliography for 7132494--7132501.cif.'
_cod_original_cell_volume 4515.51(6)
_cod_original_sg_symbol_H-M 'P 21/c'
_cod_database_code 7132497
_shelx_shelxl_version_number 2018/3
_shelx_space_group_comment
;
 The symmetry employed for this shelxl refinement is uniquely defined by the 
 following loop, which should always be used as a source of symmetry 
 information in preference to the above space-group names. They are only 
 intended as comments.
;
_shelx_estimated_absorpt_t_min 0.701
_shelx_estimated_absorpt_t_max 0.874

loop_
_space_group_symop_operation_xyz
'x, y, z'
'-x, y+1/2, -z+1/2'
'-x, -y, -z'
'x, -y-1/2, z-1/2'

loop_
_atom_site_label
_atom_site_type_symbol
_atom_site_fract_x
_atom_site_fract_y
_atom_site_fract_z
_atom_site_U_iso_or_equiv
_atom_site_adp_type
_atom_site_occupancy
_atom_site_site_symmetry_order
_atom_site_calc_flag
_atom_site_refinement_flags_posn
_atom_site_refinement_flags_adp
_atom_site_refinement_flags_occupancy
_atom_site_disorder_assembly
_atom_site_disorder_group
B1_1 B 0.30730(12) 0.75690(12) 0.63655(7) 0.0163(3) Uani 1 1 d . . . . .
B2_1 B 0.19674(12) 0.75319(12) 0.65154(7) 0.0168(3) Uani 1 1 d . . . . .
H2_1 H 0.1699(14) 0.8171(14) 0.6729(8) 0.025(5) Uiso 1 1 d . . . . .
Cu3_1 Cu 0.29939(2) 0.66304(2) 0.70717(2) 0.01868(7) Uani 1 1 d . . . . .
Cl4_1 Cl 0.31153(3) 0.56297(3) 0.77824(2) 0.02105(9) Uani 1 1 d . . . . .
C1_2 C 0.36389(10) 0.85752(11) 0.65091(6) 0.0159(3) Uani 1 1 d . . . . .
N2_2 N 0.40437(9) 0.91215(9) 0.61490(5) 0.0172(3) Uani 1 1 d . . . . .
C3_2 C 0.45733(12) 0.99868(11) 0.64151(6) 0.0199(3) Uani 1 1 d . . . . .
H3A_2 H 0.436936 1.058106 0.619356 0.024 Uiso 1 1 calc R U . . .
H3AB_2 H 0.530358 0.990763 0.646549 0.024 Uiso 1 1 calc R U . . .
C4_2 C 0.42439(12) 1.00208(11) 0.69727(6) 0.0198(3) Uani 1 1 d . . . . .
H4A_2 H 0.481802 1.011425 0.728447 0.024 Uiso 1 1 calc R U . . .
H4AB_2 H 0.375461 1.054730 0.698100 0.024 Uiso 1 1 calc R U . . .
N5_2 N 0.37865(9) 0.90539(9) 0.69995(5) 0.0168(2) Uani 1 1 d . . . . .
C6_2 C 0.39136(11) 0.90174(11) 0.55553(6) 0.0180(3) Uani 1 1 d . . . . .
C7_2 C 0.30007(12) 0.92717(11) 0.52221(6) 0.0204(3) Uani 1 1 d . . . . .
C8_2 C 0.29127(14) 0.92191(12) 0.46432(7) 0.0261(3) Uani 1 1 d . . . . .
H8_2 H 0.229637 0.937712 0.440684 0.031 Uiso 1 1 calc R U . . .
C9_2 C 0.37138(15) 0.89391(13) 0.44084(7) 0.0299(4) Uani 1 1 d . . . . .
H9_2 H 0.364569 0.891506 0.401402 0.036 Uiso 1 1 calc R U . . .
C10_2 C 0.46108(14) 0.86952(12) 0.47488(7) 0.0278(4) Uani 1 1 d . . . . .
H10_2 H 0.515305 0.850179 0.458396 0.033 Uiso 1 1 calc R U . . .
C11_2 C 0.47351(12) 0.87275(11) 0.53301(7) 0.0221(3) Uani 1 1 d . . . . .
C12_2 C 0.21188(12) 0.95866(12) 0.54663(7) 0.0225(3) Uani 1 1 d . . . . .
H12A_2 H 0.208547 0.916980 0.579258 0.027 Uiso 1 1 calc R U . . .
H12B_2 H 0.150379 0.947414 0.518464 0.027 Uiso 1 1 calc R U . . .
C13_2 C 0.21399(13) 1.06502(13) 0.56506(8) 0.0294(4) Uani 1 1 d . . . . .
H13A_2 H 0.154066 1.079445 0.579839 0.044 Uiso 1 1 calc R U . . .
H13B_2 H 0.216164 1.107216 0.533002 0.044 Uiso 1 1 calc R U . . .
H13C_2 H 0.273103 1.076535 0.594162 0.044 Uiso 1 1 calc R U . . .
C14_2 C 0.56940(12) 0.84191(13) 0.57099(8) 0.0273(4) Uani 1 1 d . . . . .
H14A_2 H 0.552666 0.805239 0.602783 0.033 Uiso 1 1 calc R U . . .
H14B_2 H 0.606077 0.901016 0.586310 0.033 Uiso 1 1 calc R U . . .
C15_2 C 0.63834(14) 0.77941(15) 0.54347(10) 0.0402(5) Uani 1 1 d . . . . .
H15A_2 H 0.694421 0.756813 0.571915 0.060 Uiso 1 1 calc R U . . .
H15B_2 H 0.663397 0.818053 0.515474 0.060 Uiso 1 1 calc R U . . .
H15C_2 H 0.601431 0.723254 0.525367 0.060 Uiso 1 1 calc R U . . .
C16_2 C 0.36249(11) 0.87240(11) 0.75320(6) 0.0179(3) Uani 1 1 d . . . . .
C17_2 C 0.43132(11) 0.80855(11) 0.78478(6) 0.0194(3) Uani 1 1 d . . . . .
C18_2 C 0.41819(13) 0.78555(12) 0.83844(7) 0.0239(3) Uani 1 1 d . . . . .
H18_2 H 0.463492 0.742241 0.860648 0.029 Uiso 1 1 calc R U . . .
C19_2 C 0.34054(14) 0.82444(13) 0.86012(7) 0.0270(4) Uani 1 1 d . . . . .
H19_2 H 0.332975 0.807614 0.896780 0.032 Uiso 1 1 calc R U . . .
C20_2 C 0.27410(13) 0.88772(12) 0.82839(7) 0.0248(3) Uani 1 1 d . . . . .
H20_2 H 0.220851 0.913789 0.843472 0.030 Uiso 1 1 calc R U . . .
C21_2 C 0.28400(12) 0.91399(11) 0.77442(6) 0.0205(3) Uani 1 1 d . . . . .
C22_2 C 0.51650(12) 0.76124(12) 0.76304(7) 0.0226(3) Uani 1 1 d . . . . .
H22A_2 H 0.487627 0.720557 0.730444 0.027 Uiso 1 1 calc R U . . .
H22B_2 H 0.551844 0.717122 0.792373 0.027 Uiso 1 1 calc R U . . .
C23_2 C 0.59333(13) 0.82909(13) 0.74563(8) 0.0280(4) Uani 1 1 d . . . . .
H23A_2 H 0.652686 0.791760 0.742102 0.042 Uiso 1 1 calc R U . . .
H23B_2 H 0.611634 0.879817 0.773951 0.042 Uiso 1 1 calc R U . . .
H23C_2 H 0.564919 0.859199 0.709668 0.042 Uiso 1 1 calc R U . . .
C24_2 C 0.21132(12) 0.98580(12) 0.74238(7) 0.0246(3) Uani 1 1 d . . . . .
H24A_2 H 0.142649 0.964778 0.743491 0.029 Uiso 1 1 calc R U . . .
H24B_2 H 0.218588 0.986376 0.702842 0.029 Uiso 1 1 calc R U . . .
C25_2 C 0.22781(15) 1.08938(13) 0.76640(8) 0.0336(4) Uani 1 1 d . . . . .
H25A_2 H 0.178393 1.133382 0.744950 0.050 Uiso 1 1 calc R U . . .
H25B_2 H 0.294812 1.111496 0.763992 0.050 Uiso 1 1 calc R U . . .
H25C_2 H 0.220710 1.089139 0.805554 0.050 Uiso 1 1 calc R U . . .
C1_3 C 0.10867(11) 0.68026(11) 0.63456(6) 0.0160(3) Uani 1 1 d . . . . .
N2_3 N 0.02153(9) 0.68905(9) 0.65266(5) 0.0178(3) Uani 1 1 d . . . . .
C3_3 C -0.04547(11) 0.60629(12) 0.63697(7) 0.0224(3) Uani 1 1 d . . . . .
H3A_3 H -0.114136 0.628182 0.621429 0.027 Uiso 1 1 calc R U . . .
H3AB_3 H -0.046362 0.563052 0.669268 0.027 Uiso 1 1 calc R U . . .
C4_3 C 0.00072(11) 0.55596(12) 0.59283(7) 0.0221(3) Uani 1 1 d . . . . .
H4A_3 H 0.003972 0.484724 0.598655 0.027 Uiso 1 1 calc R U . . .
H4AB_3 H -0.037140 0.569967 0.554799 0.027 Uiso 1 1 calc R U . . .
N5_3 N 0.10101(9) 0.59897(9) 0.60173(5) 0.0173(3) Uani 1 1 d . . . . .
C6_3 C -0.01118(11) 0.76362(11) 0.68665(6) 0.0185(3) Uani 1 1 d . . . . .
C7_3 C 0.01150(12) 0.75591(12) 0.74501(7) 0.0212(3) Uani 1 1 d . . . . .
C8_3 C -0.03248(13) 0.82248(13) 0.77580(7) 0.0261(3) Uani 1 1 d . . . . .
H8_3 H -0.016781 0.819971 0.815430 0.031 Uiso 1 1 calc R U . . .
C9_3 C -0.09877(13) 0.89238(13) 0.74968(7) 0.0281(4) Uani 1 1 d . . . . .
H9_3 H -0.129467 0.935851 0.771360 0.034 Uiso 1 1 calc R U . . .
C10_3 C -0.11994(13) 0.89854(12) 0.69216(7) 0.0267(3) Uani 1 1 d . . . . .
H10_3 H -0.165113 0.946624 0.674472 0.032 Uiso 1 1 calc R U . . .
C11_3 C -0.07576(12) 0.83491(12) 0.65960(7) 0.0217(3) Uani 1 1 d . . . . .
C12_3 C 0.08188(14) 0.67820(14) 0.77233(7) 0.0305(4) Uani 1 1 d . . . . .
H12A_3 H 0.147427 0.689418 0.762159 0.037 Uiso 1 1 calc R U . . .
H12B_3 H 0.057029 0.614641 0.756392 0.037 Uiso 1 1 calc R U . . .
C13_3 C 0.09736(15) 0.67117(14) 0.83536(7) 0.0317(4) Uani 1 1 d . . . . .
H13A_3 H 0.145619 0.619671 0.848648 0.048 Uiso 1 1 calc R U . . .
H13B_3 H 0.033901 0.655976 0.846203 0.048 Uiso 1 1 calc R U . . .
H13C_3 H 0.122570 0.733313 0.852004 0.048 Uiso 1 1 calc R U . . .
C14_3 C -0.09573(12) 0.84893(13) 0.59698(7) 0.0256(3) Uani 1 1 d . . . . .
H14A_3 H -0.164925 0.871795 0.584093 0.031 Uiso 1 1 calc R U . . .
H14B_3 H -0.088346 0.786004 0.578552 0.031 Uiso 1 1 calc R U . . .
C15_3 C -0.02356(13) 0.92290(14) 0.58054(7) 0.0294(4) Uani 1 1 d . . . . .
H15A_3 H -0.034806 0.927901 0.539756 0.044 Uiso 1 1 calc R U . . .
H15B_3 H 0.044990 0.901818 0.594908 0.044 Uiso 1 1 calc R U . . .
H15C_3 H -0.034536 0.986474 0.596392 0.044 Uiso 1 1 calc R U . . .
C16_3 C 0.15690(11) 0.57513(11) 0.55940(6) 0.0172(3) Uani 1 1 d . . . . .
C17_3 C 0.14703(11) 0.63198(11) 0.51113(6) 0.0189(3) Uani 1 1 d . . . . .
C18_3 C 0.19074(11) 0.59838(12) 0.46768(6) 0.0220(3) Uani 1 1 d . . . . .
H18_3 H 0.186018 0.636540 0.434846 0.026 Uiso 1 1 calc R U . . .
C19_3 C 0.24070(12) 0.51073(13) 0.47150(7) 0.0239(3) Uani 1 1 d . . . . .
H19_3 H 0.268838 0.488536 0.441174 0.029 Uiso 1 1 calc R U . . .
C20_3 C 0.24987(11) 0.45489(12) 0.51972(7) 0.0221(3) Uani 1 1 d . . . . .
H20_3 H 0.284798 0.394901 0.522191 0.026 Uiso 1 1 calc R U . . .
C21_3 C 0.20833(11) 0.48598(11) 0.56457(6) 0.0196(3) Uani 1 1 d . . . . .
C22_3 C 0.09112(12) 0.72729(12) 0.50331(7) 0.0228(3) Uani 1 1 d . . . . .
H22A_3 H 0.133072 0.776674 0.489585 0.027 Uiso 1 1 calc R U . . .
H22B_3 H 0.079052 0.749546 0.539946 0.027 Uiso 1 1 calc R U . . .
C23_3 C -0.00837(13) 0.72036(14) 0.46241(8) 0.0315(4) Uani 1 1 d . . . . .
H23A_3 H -0.040566 0.784273 0.458629 0.047 Uiso 1 1 calc R U . . .
H23B_3 H -0.051366 0.673446 0.476432 0.047 Uiso 1 1 calc R U . . .
H23C_3 H 0.002973 0.698915 0.425906 0.047 Uiso 1 1 calc R U . . .
C24_3 C 0.21811(12) 0.42661(12) 0.61766(7) 0.0229(3) Uani 1 1 d . . . . .
H24A_3 H 0.150769 0.416360 0.625645 0.027 Uiso 1 1 calc R U . . .
H24B_3 H 0.256566 0.464973 0.648881 0.027 Uiso 1 1 calc R U . . .
C25_3 C 0.26807(15) 0.32785(13) 0.61655(8) 0.0331(4) Uani 1 1 d . . . . .
H25A_3 H 0.265652 0.292689 0.651157 0.050 Uiso 1 1 calc R U . . .
H25B_3 H 0.337577 0.337071 0.613227 0.050 Uiso 1 1 calc R U . . .
H25C_3 H 0.233103 0.290273 0.584562 0.050 Uiso 1 1 calc R U . . .
C1_4 C 0.37063(11) 0.67654(11) 0.61112(6) 0.0169(3) Uani 1 1 d . . . . .
N2_4 N 0.40880(10) 0.61030(10) 0.65113(5) 0.0221(3) Uani 1 1 d . . . . .
C3_4 C 0.46878(13) 0.53958(12) 0.63915(7) 0.0263(3) Uani 1 1 d . . . . .
H3_4 H 0.494142 0.493682 0.667434 0.032 Uiso 1 1 calc R U . . .
C4_4 C 0.49542(12) 0.53026(13) 0.58777(7) 0.0264(3) Uani 1 1 d . . . . .
H4_4 H 0.540367 0.481033 0.581217 0.032 Uiso 1 1 calc R U . . .
C5_4 C 0.45448(12) 0.59506(12) 0.54595(7) 0.0227(3) Uani 1 1 d . . . . .
H5_4 H 0.469547 0.589696 0.509730 0.027 Uiso 1 1 calc R U . . .
C6_4 C 0.39155(11) 0.66751(11) 0.55756(6) 0.0192(3) Uani 1 1 d . . . . .
H6_4 H 0.362356 0.711404 0.528977 0.023 Uiso 1 1 calc R U . . .

loop_
_atom_site_aniso_label
_atom_site_aniso_U_11
_atom_site_aniso_U_22
_atom_site_aniso_U_33
_atom_site_aniso_U_23
_atom_site_aniso_U_13
_atom_site_aniso_U_12
B1_1 0.0185(8) 0.0174(8) 0.0129(7) 0.0004(6) 0.0028(6) -0.0010(6)
B2_1 0.0177(8) 0.0179(8) 0.0147(7) 0.0008(6) 0.0028(6) 0.0012(6)
Cu3_1 0.01876(12) 0.01900(12) 0.01744(12) 0.00310(8) 0.00151(9) -0.00210(8)
Cl4_1 0.01923(17) 0.02258(18) 0.02180(18) 0.00670(14) 0.00513(13) 0.00183(13)
C1_2 0.0132(6) 0.0186(7) 0.0158(7) 0.0009(5) 0.0028(5) 0.0019(5)
N2_2 0.0191(6) 0.0186(6) 0.0143(6) -0.0012(5) 0.0041(5) -0.0053(5)
C3_2 0.0234(7) 0.0194(7) 0.0172(7) -0.0013(6) 0.0046(6) -0.0073(6)
C4_2 0.0241(8) 0.0169(7) 0.0188(7) -0.0018(6) 0.0052(6) -0.0060(6)
N5_2 0.0195(6) 0.0169(6) 0.0145(6) -0.0004(5) 0.0047(5) -0.0034(5)
C6_2 0.0241(7) 0.0151(7) 0.0156(7) -0.0006(5) 0.0062(6) -0.0038(6)
C7_2 0.0262(8) 0.0160(7) 0.0190(7) 0.0001(6) 0.0044(6) -0.0035(6)
C8_2 0.0369(9) 0.0219(8) 0.0181(8) 0.0014(6) 0.0016(7) -0.0041(7)
C9_2 0.0511(11) 0.0240(8) 0.0168(8) -0.0023(6) 0.0120(7) -0.0089(8)
C10_2 0.0398(10) 0.0225(8) 0.0264(8) -0.0045(7) 0.0194(7) -0.0070(7)
C11_2 0.0268(8) 0.0177(8) 0.0242(8) -0.0007(6) 0.0108(6) -0.0048(6)
C12_2 0.0213(8) 0.0224(8) 0.0228(8) 0.0038(6) 0.0016(6) 0.0004(6)
C13_2 0.0282(9) 0.0257(9) 0.0343(9) -0.0016(7) 0.0060(7) 0.0030(7)
C14_2 0.0220(8) 0.0264(9) 0.0360(9) -0.0028(7) 0.0116(7) -0.0025(7)
C15_2 0.0267(9) 0.0381(11) 0.0609(13) -0.0079(10) 0.0211(9) -0.0012(8)
C16_2 0.0220(7) 0.0176(7) 0.0141(7) -0.0022(5) 0.0039(6) -0.0057(6)
C17_2 0.0213(7) 0.0177(7) 0.0182(7) -0.0020(6) 0.0017(6) -0.0053(6)
C18_2 0.0283(8) 0.0229(8) 0.0194(7) 0.0026(6) 0.0021(6) -0.0042(6)
C19_2 0.0359(9) 0.0296(9) 0.0169(7) 0.0008(6) 0.0082(7) -0.0065(7)
C20_2 0.0300(9) 0.0247(8) 0.0225(8) -0.0035(6) 0.0123(7) -0.0052(7)
C21_2 0.0237(8) 0.0186(7) 0.0199(7) -0.0030(6) 0.0059(6) -0.0036(6)
C22_2 0.0221(8) 0.0218(8) 0.0229(8) -0.0006(6) 0.0020(6) 0.0005(6)
C23_2 0.0235(8) 0.0288(9) 0.0320(9) 0.0040(7) 0.0061(7) 0.0019(7)
C24_2 0.0236(8) 0.0238(8) 0.0283(8) -0.0001(7) 0.0098(6) 0.0014(6)
C25_2 0.0380(10) 0.0237(9) 0.0439(11) -0.0029(8) 0.0200(8) 0.0034(7)
C1_3 0.0159(7) 0.0172(7) 0.0148(7) 0.0017(5) 0.0031(5) 0.0012(5)
N2_3 0.0151(6) 0.0189(6) 0.0203(6) -0.0038(5) 0.0056(5) -0.0017(5)
C3_3 0.0182(7) 0.0239(8) 0.0269(8) -0.0047(6) 0.0083(6) -0.0052(6)
C4_3 0.0178(7) 0.0232(8) 0.0262(8) -0.0055(6) 0.0065(6) -0.0057(6)
N5_3 0.0157(6) 0.0184(6) 0.0191(6) -0.0036(5) 0.0062(5) -0.0032(5)
C6_3 0.0162(7) 0.0191(7) 0.0218(7) -0.0026(6) 0.0073(6) -0.0006(6)
C7_3 0.0209(7) 0.0228(8) 0.0211(7) 0.0004(6) 0.0068(6) 0.0012(6)
C8_3 0.0305(9) 0.0288(9) 0.0212(8) -0.0016(7) 0.0099(7) 0.0029(7)
C9_3 0.0328(9) 0.0254(9) 0.0301(9) -0.0011(7) 0.0159(7) 0.0067(7)
C10_3 0.0266(8) 0.0244(8) 0.0308(9) 0.0030(7) 0.0096(7) 0.0069(7)
C11_3 0.0193(7) 0.0228(8) 0.0238(8) 0.0003(6) 0.0063(6) 0.0005(6)
C12_3 0.0358(10) 0.0342(10) 0.0222(8) 0.0030(7) 0.0071(7) 0.0142(8)
C13_3 0.0379(10) 0.0333(10) 0.0241(9) 0.0037(7) 0.0064(7) 0.0083(8)
C14_3 0.0245(8) 0.0287(9) 0.0228(8) 0.0016(7) 0.0025(6) 0.0046(7)
C15_3 0.0278(9) 0.0363(10) 0.0247(8) 0.0067(7) 0.0068(7) 0.0051(7)
C16_3 0.0151(7) 0.0194(7) 0.0174(7) -0.0045(6) 0.0036(5) -0.0029(5)
C17_3 0.0177(7) 0.0203(7) 0.0179(7) -0.0033(6) 0.0017(6) -0.0037(6)
C18_3 0.0202(7) 0.0282(8) 0.0176(7) -0.0018(6) 0.0037(6) -0.0046(6)
C19_3 0.0203(7) 0.0316(9) 0.0211(8) -0.0081(7) 0.0071(6) -0.0034(6)
C20_3 0.0187(7) 0.0220(8) 0.0256(8) -0.0062(6) 0.0045(6) -0.0002(6)
C21_3 0.0162(7) 0.0210(8) 0.0212(7) -0.0029(6) 0.0029(6) -0.0026(6)
C22_3 0.0264(8) 0.0207(8) 0.0201(7) -0.0007(6) 0.0016(6) 0.0003(6)
C23_3 0.0306(9) 0.0286(9) 0.0324(9) 0.0008(7) -0.0013(7) 0.0038(7)
C24_3 0.0239(8) 0.0210(8) 0.0229(8) -0.0006(6) 0.0026(6) 0.0003(6)
C25_3 0.0378(10) 0.0251(9) 0.0328(9) 0.0013(7) -0.0016(8) 0.0053(7)
C1_4 0.0144(7) 0.0179(7) 0.0182(7) -0.0020(6) 0.0026(5) -0.0035(5)
N2_4 0.0266(7) 0.0213(7) 0.0184(6) -0.0004(5) 0.0046(5) 0.0036(5)
C3_4 0.0306(9) 0.0246(8) 0.0212(8) -0.0013(6) -0.0006(7) 0.0081(7)
C4_4 0.0234(8) 0.0271(9) 0.0280(8) -0.0067(7) 0.0036(6) 0.0072(7)
C5_4 0.0241(8) 0.0255(8) 0.0204(7) -0.0057(6) 0.0089(6) -0.0031(6)
C6_4 0.0211(7) 0.0186(7) 0.0180(7) -0.0012(6) 0.0039(6) -0.0031(6)

loop_
_atom_type_symbol
_atom_type_description
_atom_type_scat_dispersion_real
_atom_type_scat_dispersion_imag
_atom_type_scat_source
C C 0.0181 0.0091 'International Tables Vol C Tables 4.2.6.8 and 6.1.1.4'
H H 0.0000 0.0000 'International Tables Vol C Tables 4.2.6.8 and 6.1.1.4'
B B 0.0090 0.0039 'International Tables Vol C Tables 4.2.6.8 and 6.1.1.4'
N N 0.0311 0.0180 'International Tables Vol C Tables 4.2.6.8 and 6.1.1.4'
Cl Cl 0.3639 0.7018 'International Tables Vol C Tables 4.2.6.8 and 6.1.1.4'
Cu Cu -1.9646 0.5888 'International Tables Vol C Tables 4.2.6.8 and 6.1.1.4'

loop_
_exptl_crystal_face_index_h
_exptl_crystal_face_index_k
_exptl_crystal_face_index_l
_exptl_crystal_face_perp_dist
0 1 -1 0.0560
0 -1 1 0.0305
-1 0 -1 0.1111
-1 -1 0 0.0864
-1 1 -1 0.0626
1 0 0 0.0650
-1 1 0 0.0505
1 -1 0 0.0673
1 1 -1 0.0824
1 0 -1 0.0639
-1 0 1 0.0618
-1 1 1 0.0523
1 -1 -1 0.0679
0 1 0 0.0612
0 -1 0 0.0784
0 1 1 0.0851
0 -1 -1 0.1157
0 0 -1 0.1111
0 0 1 0.0920

loop_
_geom_angle_atom_site_label_1
_geom_angle_atom_site_label_2
_geom_angle_atom_site_label_3
_geom_angle
_geom_angle_site_symmetry_1
_geom_angle_site_symmetry_3
_geom_angle_publ_flag
C1_2 B1_1 C1_4 114.04(12) . . ?
C1_2 B1_1 B2_1 114.36(13) . . ?
C1_4 B1_1 B2_1 131.58(13) . . ?
C1_2 B1_1 Cu3_1 116.08(10) . . ?
C1_4 B1_1 Cu3_1 90.73(9) . . ?
B2_1 B1_1 Cu3_1 67.02(8) . . ?
C1_3 B2_1 B1_1 131.71(14) . . ?
C1_3 B2_1 Cu3_1 99.97(10) . . ?
B1_1 B2_1 Cu3_1 68.75(8) . . ?
C1_3 B2_1 H2_1 108.7(10) . . ?
B1_1 B2_1 H2_1 119.0(10) . . ?
Cu3_1 B2_1 H2_1 113.1(10) . . ?
B2_1 Cu3_1 B1_1 44.24(6) . . ?
B2_1 Cu3_1 Cl4_1 143.20(5) . . ?
B1_1 Cu3_1 Cl4_1 172.52(5) . . ?
B2_1 Cu3_1 N2_4 102.98(6) . . ?
B1_1 Cu3_1 N2_4 65.28(6) . . ?
Cl4_1 Cu3_1 N2_4 108.11(4) . . ?
N5_2 C1_2 N2_2 107.26(13) . . ?
N5_2 C1_2 B1_1 127.07(13) . . ?
N2_2 C1_2 B1_1 125.66(13) . . ?
C1_2 N2_2 C6_2 128.00(13) . . ?
C1_2 N2_2 C3_2 112.93(12) . . ?
C6_2 N2_2 C3_2 118.60(12) . . ?
N2_2 C3_2 C4_2 102.29(11) . . ?
N2_2 C3_2 H3A_2 111.3 . . ?
C4_2 C3_2 H3A_2 111.3 . . ?
N2_2 C3_2 H3AB_2 111.3 . . ?
C4_2 C3_2 H3AB_2 111.3 . . ?
H3A_2 C3_2 H3AB_2 109.2 . . ?
N5_2 C4_2 C3_2 102.45(12) . . ?
N5_2 C4_2 H4A_2 111.3 . . ?
C3_2 C4_2 H4A_2 111.3 . . ?
N5_2 C4_2 H4AB_2 111.3 . . ?
C3_2 C4_2 H4AB_2 111.3 . . ?
H4A_2 C4_2 H4AB_2 109.2 . . ?
C1_2 N5_2 C16_2 128.92(13) . . ?
C1_2 N5_2 C4_2 113.07(12) . . ?
C16_2 N5_2 C4_2 117.85(12) . . ?
C7_2 C6_2 C11_2 122.57(14) . . ?
C7_2 C6_2 N2_2 118.94(13) . . ?
C11_2 C6_2 N2_2 118.33(14) . . ?
C6_2 C7_2 C8_2 117.79(15) . . ?
C6_2 C7_2 C12_2 122.40(14) . . ?
C8_2 C7_2 C12_2 119.81(15) . . ?
C9_2 C8_2 C7_2 120.92(16) . . ?
C9_2 C8_2 H8_2 119.5 . . ?
C7_2 C8_2 H8_2 119.5 . . ?
C10_2 C9_2 C8_2 120.02(15) . . ?
C10_2 C9_2 H9_2 120.0 . . ?
C8_2 C9_2 H9_2 120.0 . . ?
C9_2 C10_2 C11_2 121.31(16) . . ?
C9_2 C10_2 H10_2 119.3 . . ?
C11_2 C10_2 H10_2 119.3 . . ?
C10_2 C11_2 C6_2 117.37(15) . . ?
C10_2 C11_2 C14_2 122.15(15) . . ?
C6_2 C11_2 C14_2 120.41(14) . . ?
C7_2 C12_2 C13_2 114.81(14) . . ?
C7_2 C12_2 H12A_2 108.6 . . ?
C13_2 C12_2 H12A_2 108.6 . . ?
C7_2 C12_2 H12B_2 108.6 . . ?
C13_2 C12_2 H12B_2 108.6 . . ?
H12A_2 C12_2 H12B_2 107.5 . . ?
C12_2 C13_2 H13A_2 109.5 . . ?
C12_2 C13_2 H13B_2 109.5 . . ?
H13A_2 C13_2 H13B_2 109.5 . . ?
C12_2 C13_2 H13C_2 109.5 . . ?
H13A_2 C13_2 H13C_2 109.5 . . ?
H13B_2 C13_2 H13C_2 109.5 . . ?
C11_2 C14_2 C15_2 115.21(16) . . ?
C11_2 C14_2 H14A_2 108.5 . . ?
C15_2 C14_2 H14A_2 108.5 . . ?
C11_2 C14_2 H14B_2 108.5 . . ?
C15_2 C14_2 H14B_2 108.5 . . ?
H14A_2 C14_2 H14B_2 107.5 . . ?
C14_2 C15_2 H15A_2 109.5 . . ?
C14_2 C15_2 H15B_2 109.5 . . ?
H15A_2 C15_2 H15B_2 109.5 . . ?
C14_2 C15_2 H15C_2 109.5 . . ?
H15A_2 C15_2 H15C_2 109.5 . . ?
H15B_2 C15_2 H15C_2 109.5 . . ?
C17_2 C16_2 C21_2 122.21(14) . . ?
C17_2 C16_2 N5_2 119.29(13) . . ?
C21_2 C16_2 N5_2 118.12(14) . . ?
C18_2 C17_2 C16_2 117.50(14) . . ?
C18_2 C17_2 C22_2 118.75(14) . . ?
C16_2 C17_2 C22_2 123.72(14) . . ?
C19_2 C18_2 C17_2 121.49(16) . . ?
C19_2 C18_2 H18_2 119.3 . . ?
C17_2 C18_2 H18_2 119.3 . . ?
C20_2 C19_2 C18_2 119.97(15) . . ?
C20_2 C19_2 H19_2 120.0 . . ?
C18_2 C19_2 H19_2 120.0 . . ?
C19_2 C20_2 C21_2 121.07(15) . . ?
C19_2 C20_2 H20_2 119.5 . . ?
C21_2 C20_2 H20_2 119.5 . . ?
C20_2 C21_2 C16_2 117.74(15) . . ?
C20_2 C21_2 C24_2 118.82(14) . . ?
C16_2 C21_2 C24_2 123.44(14) . . ?
C17_2 C22_2 C23_2 116.98(14) . . ?
C17_2 C22_2 H22A_2 108.1 . . ?
C23_2 C22_2 H22A_2 108.1 . . ?
C17_2 C22_2 H22B_2 108.1 . . ?
C23_2 C22_2 H22B_2 108.1 . . ?
H22A_2 C22_2 H22B_2 107.3 . . ?
C22_2 C23_2 H23A_2 109.5 . . ?
C22_2 C23_2 H23B_2 109.5 . . ?
H23A_2 C23_2 H23B_2 109.5 . . ?
C22_2 C23_2 H23C_2 109.5 . . ?
H23A_2 C23_2 H23C_2 109.5 . . ?
H23B_2 C23_2 H23C_2 109.5 . . ?
C21_2 C24_2 C25_2 112.06(14) . . ?
C21_2 C24_2 H24A_2 109.2 . . ?
C25_2 C24_2 H24A_2 109.2 . . ?
C21_2 C24_2 H24B_2 109.2 . . ?
C25_2 C24_2 H24B_2 109.2 . . ?
H24A_2 C24_2 H24B_2 107.9 . . ?
C24_2 C25_2 H25A_2 109.5 . . ?
C24_2 C25_2 H25B_2 109.5 . . ?
H25A_2 C25_2 H25B_2 109.5 . . ?
C24_2 C25_2 H25C_2 109.5 . . ?
H25A_2 C25_2 H25C_2 109.5 . . ?
H25B_2 C25_2 H25C_2 109.5 . . ?
N2_3 C1_3 N5_3 107.01(12) . . ?
N2_3 C1_3 B2_1 122.65(13) . . ?
N5_3 C1_3 B2_1 130.34(13) . . ?
C1_3 N2_3 C6_3 129.95(13) . . ?
C1_3 N2_3 C3_3 113.05(12) . . ?
C6_3 N2_3 C3_3 116.91(12) . . ?
N2_3 C3_3 C4_3 102.28(12) . . ?
N2_3 C3_3 H3A_3 111.3 . . ?
C4_3 C3_3 H3A_3 111.3 . . ?
N2_3 C3_3 H3AB_3 111.3 . . ?
C4_3 C3_3 H3AB_3 111.3 . . ?
H3A_3 C3_3 H3AB_3 109.2 . . ?
N5_3 C4_3 C3_3 102.63(12) . . ?
N5_3 C4_3 H4A_3 111.2 . . ?
C3_3 C4_3 H4A_3 111.2 . . ?
N5_3 C4_3 H4AB_3 111.2 . . ?
C3_3 C4_3 H4AB_3 111.2 . . ?
H4A_3 C4_3 H4AB_3 109.2 . . ?
C1_3 N5_3 C16_3 128.06(12) . . ?
C1_3 N5_3 C4_3 112.15(12) . . ?
C16_3 N5_3 C4_3 114.52(12) . . ?
C11_3 C6_3 C7_3 121.82(14) . . ?
C11_3 C6_3 N2_3 117.77(14) . . ?
C7_3 C6_3 N2_3 119.89(14) . . ?
C8_3 C7_3 C6_3 117.74(15) . . ?
C8_3 C7_3 C12_3 122.29(15) . . ?
C6_3 C7_3 C12_3 119.96(14) . . ?
C9_3 C8_3 C7_3 121.31(16) . . ?
C9_3 C8_3 H8_3 119.3 . . ?
C7_3 C8_3 H8_3 119.3 . . ?
C10_3 C9_3 C8_3 119.86(15) . . ?
C10_3 C9_3 H9_3 120.1 . . ?
C8_3 C9_3 H9_3 120.1 . . ?
C9_3 C10_3 C11_3 120.83(16) . . ?
C9_3 C10_3 H10_3 119.6 . . ?
C11_3 C10_3 H10_3 119.6 . . ?
C6_3 C11_3 C10_3 118.39(15) . . ?
C6_3 C11_3 C14_3 122.67(14) . . ?
C10_3 C11_3 C14_3 118.87(15) . . ?
C7_3 C12_3 C13_3 116.46(14) . . ?
C7_3 C12_3 H12A_3 108.2 . . ?
C13_3 C12_3 H12A_3 108.2 . . ?
C7_3 C12_3 H12B_3 108.2 . . ?
C13_3 C12_3 H12B_3 108.2 . . ?
H12A_3 C12_3 H12B_3 107.3 . . ?
C12_3 C13_3 H13A_3 109.5 . . ?
C12_3 C13_3 H13B_3 109.5 . . ?
H13A_3 C13_3 H13B_3 109.5 . . ?
C12_3 C13_3 H13C_3 109.5 . . ?
H13A_3 C13_3 H13C_3 109.5 . . ?
H13B_3 C13_3 H13C_3 109.5 . . ?
C11_3 C14_3 C15_3 110.67(14) . . ?
C11_3 C14_3 H14A_3 109.5 . . ?
C15_3 C14_3 H14A_3 109.5 . . ?
C11_3 C14_3 H14B_3 109.5 . . ?
C15_3 C14_3 H14B_3 109.5 . . ?
H14A_3 C14_3 H14B_3 108.1 . . ?
C14_3 C15_3 H15A_3 109.5 . . ?
C14_3 C15_3 H15B_3 109.5 . . ?
H15A_3 C15_3 H15B_3 109.5 . . ?
C14_3 C15_3 H15C_3 109.5 . . ?
H15A_3 C15_3 H15C_3 109.5 . . ?
H15B_3 C15_3 H15C_3 109.5 . . ?
C17_3 C16_3 C21_3 121.76(14) . . ?
C17_3 C16_3 N5_3 120.03(13) . . ?
C21_3 C16_3 N5_3 117.49(13) . . ?
C18_3 C17_3 C16_3 118.08(14) . . ?
C18_3 C17_3 C22_3 118.27(14) . . ?
C16_3 C17_3 C22_3 123.65(14) . . ?
C19_3 C18_3 C17_3 121.26(15) . . ?
C19_3 C18_3 H18_3 119.4 . . ?
C17_3 C18_3 H18_3 119.4 . . ?
C18_3 C19_3 C20_3 120.04(14) . . ?
C18_3 C19_3 H19_3 120.0 . . ?
C20_3 C19_3 H19_3 120.0 . . ?
C19_3 C20_3 C21_3 120.79(15) . . ?
C19_3 C20_3 H20_3 119.6 . . ?
C21_3 C20_3 H20_3 119.6 . . ?
C20_3 C21_3 C16_3 118.06(14) . . ?
C20_3 C21_3 C24_3 121.63(14) . . ?
C16_3 C21_3 C24_3 120.31(13) . . ?
C17_3 C22_3 C23_3 113.19(14) . . ?
C17_3 C22_3 H22A_3 108.9 . . ?
C23_3 C22_3 H22A_3 108.9 . . ?
C17_3 C22_3 H22B_3 108.9 . . ?
C23_3 C22_3 H22B_3 108.9 . . ?
H22A_3 C22_3 H22B_3 107.8 . . ?
C22_3 C23_3 H23A_3 109.5 . . ?
C22_3 C23_3 H23B_3 109.5 . . ?
H23A_3 C23_3 H23B_3 109.5 . . ?
C22_3 C23_3 H23C_3 109.5 . . ?
H23A_3 C23_3 H23C_3 109.5 . . ?
H23B_3 C23_3 H23C_3 109.5 . . ?
C21_3 C24_3 C25_3 115.45(14) . . ?
C21_3 C24_3 H24A_3 108.4 . . ?
C25_3 C24_3 H24A_3 108.4 . . ?
C21_3 C24_3 H24B_3 108.4 . . ?
C25_3 C24_3 H24B_3 108.4 . . ?
H24A_3 C24_3 H24B_3 107.5 . . ?
C24_3 C25_3 H25A_3 109.5 . . ?
C24_3 C25_3 H25B_3 109.5 . . ?
H25A_3 C25_3 H25B_3 109.5 . . ?
C24_3 C25_3 H25C_3 109.5 . . ?
H25A_3 C25_3 H25C_3 109.5 . . ?
H25B_3 C25_3 H25C_3 109.5 . . ?
N2_4 C1_4 C6_4 119.40(14) . . ?
N2_4 C1_4 B1_1 110.11(12) . . ?
C6_4 C1_4 B1_1 130.48(14) . . ?
C3_4 N2_4 C1_4 119.56(14) . . ?
C3_4 N2_4 Cu3_1 147.56(12) . . ?
C1_4 N2_4 Cu3_1 90.71(9) . . ?
N2_4 C3_4 C4_4 123.24(15) . . ?
N2_4 C3_4 H3_4 118.4 . . ?
C4_4 C3_4 H3_4 118.4 . . ?
C3_4 C4_4 C5_4 117.94(15) . . ?
C3_4 C4_4 H4_4 121.0 . . ?
C5_4 C4_4 H4_4 121.0 . . ?
C6_4 C5_4 C4_4 119.34(15) . . ?
C6_4 C5_4 H5_4 120.3 . . ?
C4_4 C5_4 H5_4 120.3 . . ?
C5_4 C6_4 C1_4 120.41(15) . . ?
C5_4 C6_4 H6_4 119.8 . . ?
C1_4 C6_4 H6_4 119.8 . . ?

loop_
_geom_bond_atom_site_label_1
_geom_bond_atom_site_label_2
_geom_bond_distance
_geom_bond_site_symmetry_2
_geom_bond_publ_flag
B1_1 C1_2 1.592(2) . ?
B1_1 C1_4 1.604(2) . ?
B1_1 B2_1 1.628(2) . ?
B1_1 Cu3_1 2.1744(16) . ?
B2_1 C1_3 1.562(2) . ?
B2_1 Cu3_1 2.1479(17) . ?
B2_1 H2_1 1.120(19) . ?
Cu3_1 Cl4_1 2.1960(4) . ?
Cu3_1 N2_4 2.3352(13) . ?
C1_2 N5_2 1.3471(19) . ?
C1_2 N2_2 1.3556(19) . ?
N2_2 C6_2 1.4331(18) . ?
N2_2 C3_2 1.4770(19) . ?
C3_2 C4_2 1.517(2) . ?
C3_2 H3A_2 0.9900 . ?
C3_2 H3AB_2 0.9900 . ?
C4_2 N5_2 1.4774(18) . ?
C4_2 H4A_2 0.9900 . ?
C4_2 H4AB_2 0.9900 . ?
N5_2 C16_2 1.4353(18) . ?
C6_2 C7_2 1.396(2) . ?
C6_2 C11_2 1.404(2) . ?
C7_2 C8_2 1.397(2) . ?
C7_2 C12_2 1.512(2) . ?
C8_2 C9_2 1.389(3) . ?
C8_2 H8_2 0.9500 . ?
C9_2 C10_2 1.383(3) . ?
C9_2 H9_2 0.9500 . ?
C10_2 C11_2 1.397(2) . ?
C10_2 H10_2 0.9500 . ?
C11_2 C14_2 1.513(2) . ?
C12_2 C13_2 1.530(2) . ?
C12_2 H12A_2 0.9900 . ?
C12_2 H12B_2 0.9900 . ?
C13_2 H13A_2 0.9800 . ?
C13_2 H13B_2 0.9800 . ?
C13_2 H13C_2 0.9800 . ?
C14_2 C15_2 1.527(2) . ?
C14_2 H14A_2 0.9900 . ?
C14_2 H14B_2 0.9900 . ?
C15_2 H15A_2 0.9800 . ?
C15_2 H15B_2 0.9800 . ?
C15_2 H15C_2 0.9800 . ?
C16_2 C17_2 1.404(2) . ?
C16_2 C21_2 1.404(2) . ?
C17_2 C18_2 1.394(2) . ?
C17_2 C22_2 1.520(2) . ?
C18_2 C19_2 1.386(2) . ?
C18_2 H18_2 0.9500 . ?
C19_2 C20_2 1.382(3) . ?
C19_2 H19_2 0.9500 . ?
C20_2 C21_2 1.399(2) . ?
C20_2 H20_2 0.9500 . ?
C21_2 C24_2 1.508(2) . ?
C22_2 C23_2 1.529(2) . ?
C22_2 H22A_2 0.9900 . ?
C22_2 H22B_2 0.9900 . ?
C23_2 H23A_2 0.9800 . ?
C23_2 H23B_2 0.9800 . ?
C23_2 H23C_2 0.9800 . ?
C24_2 C25_2 1.541(2) . ?
C24_2 H24A_2 0.9900 . ?
C24_2 H24B_2 0.9900 . ?
C25_2 H25A_2 0.9800 . ?
C25_2 H25B_2 0.9800 . ?
C25_2 H25C_2 0.9800 . ?
C1_3 N2_3 1.3578(18) . ?
C1_3 N5_3 1.3681(19) . ?
N2_3 C6_3 1.4453(19) . ?
N2_3 C3_3 1.4657(19) . ?
C3_3 C4_3 1.520(2) . ?
C3_3 H3A_3 0.9900 . ?
C3_3 H3AB_3 0.9900 . ?
C4_3 N5_3 1.4727(18) . ?
C4_3 H4A_3 0.9900 . ?
C4_3 H4AB_3 0.9900 . ?
N5_3 C16_3 1.4401(18) . ?
C6_3 C11_3 1.397(2) . ?
C6_3 C7_3 1.402(2) . ?
C7_3 C8_3 1.395(2) . ?
C7_3 C12_3 1.505(2) . ?
C8_3 C9_3 1.389(2) . ?
C8_3 H8_3 0.9500 . ?
C9_3 C10_3 1.380(2) . ?
C9_3 H9_3 0.9500 . ?
C10_3 C11_3 1.398(2) . ?
C10_3 H10_3 0.9500 . ?
C11_3 C14_3 1.512(2) . ?
C12_3 C13_3 1.515(2) . ?
C12_3 H12A_3 0.9900 . ?
C12_3 H12B_3 0.9900 . ?
C13_3 H13A_3 0.9800 . ?
C13_3 H13B_3 0.9800 . ?
C13_3 H13C_3 0.9800 . ?
C14_3 C15_3 1.527(2) . ?
C14_3 H14A_3 0.9900 . ?
C14_3 H14B_3 0.9900 . ?
C15_3 H15A_3 0.9800 . ?
C15_3 H15B_3 0.9800 . ?
C15_3 H15C_3 0.9800 . ?
C16_3 C17_3 1.399(2) . ?
C16_3 C21_3 1.408(2) . ?
C17_3 C18_3 1.396(2) . ?
C17_3 C22_3 1.512(2) . ?
C18_3 C19_3 1.381(2) . ?
C18_3 H18_3 0.9500 . ?
C19_3 C20_3 1.391(2) . ?
C19_3 H19_3 0.9500 . ?
C20_3 C21_3 1.397(2) . ?
C20_3 H20_3 0.9500 . ?
C21_3 C24_3 1.516(2) . ?
C22_3 C23_3 1.527(2) . ?
C22_3 H22A_3 0.9900 . ?
C22_3 H22B_3 0.9900 . ?
C23_3 H23A_3 0.9800 . ?
C23_3 H23B_3 0.9800 . ?
C23_3 H23C_3 0.9800 . ?
C24_3 C25_3 1.524(2) . ?
C24_3 H24A_3 0.9900 . ?
C24_3 H24B_3 0.9900 . ?
C25_3 H25A_3 0.9800 . ?
C25_3 H25B_3 0.9800 . ?
C25_3 H25C_3 0.9800 . ?
C1_4 N2_4 1.363(2) . ?
C1_4 C6_4 1.399(2) . ?
N2_4 C3_4 1.343(2) . ?
C3_4 C4_4 1.380(2) . ?
C3_4 H3_4 0.9500 . ?
C4_4 C5_4 1.388(2) . ?
C4_4 H4_4 0.9500 . ?
C5_4 C6_4 1.383(2) . ?
C5_4 H5_4 0.9500 . ?
C6_4 H6_4 0.9500 . ?

loop_
_geom_torsion_atom_site_label_1
_geom_torsion_atom_site_label_2
_geom_torsion_atom_site_label_3
_geom_torsion_atom_site_label_4
_geom_torsion
_geom_torsion_site_symmetry_1
_geom_torsion_site_symmetry_2
_geom_torsion_site_symmetry_3
_geom_torsion_site_symmetry_4
_geom_torsion_publ_flag
C1_2 B1_1 B2_1 C1_3 166.21(15) . . . . ?
C1_4 B1_1 B2_1 C1_3 -15.3(3) . . . . ?
Cu3_1 B1_1 B2_1 C1_3 -84.38(16) . . . . ?
C1_2 B1_1 B2_1 Cu3_1 -109.40(12) . . . . ?
C1_4 B1_1 B2_1 Cu3_1 69.04(16) . . . . ?
C1_4 B1_1 C1_2 N5_2 -126.90(15) . . . . ?
B2_1 B1_1 C1_2 N5_2 51.8(2) . . . . ?
Cu3_1 B1_1 C1_2 N5_2 -23.37(19) . . . . ?
C1_4 B1_1 C1_2 N2_2 54.77(19) . . . . ?
B2_1 B1_1 C1_2 N2_2 -126.50(15) . . . . ?
Cu3_1 B1_1 C1_2 N2_2 158.31(12) . . . . ?
N5_2 C1_2 N2_2 C6_2 -166.98(14) . . . . ?
B1_1 C1_2 N2_2 C6_2 11.6(2) . . . . ?
N5_2 C1_2 N2_2 C3_2 4.97(17) . . . . ?
B1_1 C1_2 N2_2 C3_2 -176.43(13) . . . . ?
C1_2 N2_2 C3_2 C4_2 -12.08(17) . . . . ?
C6_2 N2_2 C3_2 C4_2 160.70(13) . . . . ?
N2_2 C3_2 C4_2 N5_2 13.38(15) . . . . ?
N2_2 C1_2 N5_2 C16_2 -170.37(14) . . . . ?
B1_1 C1_2 N5_2 C16_2 11.1(2) . . . . ?
N2_2 C1_2 N5_2 C4_2 4.92(17) . . . . ?
B1_1 C1_2 N5_2 C4_2 -173.66(14) . . . . ?
C3_2 C4_2 N5_2 C1_2 -12.07(16) . . . . ?
C3_2 C4_2 N5_2 C16_2 163.78(13) . . . . ?
C1_2 N2_2 C6_2 C7_2 71.9(2) . . . . ?
C3_2 N2_2 C6_2 C7_2 -99.70(17) . . . . ?
C1_2 N2_2 C6_2 C11_2 -112.56(17) . . . . ?
C3_2 N2_2 C6_2 C11_2 75.89(18) . . . . ?
C11_2 C6_2 C7_2 C8_2 0.8(2) . . . . ?
N2_2 C6_2 C7_2 C8_2 176.22(13) . . . . ?
C11_2 C6_2 C7_2 C12_2 -179.80(14) . . . . ?
N2_2 C6_2 C7_2 C12_2 -4.4(2) . . . . ?
C6_2 C7_2 C8_2 C9_2 -1.1(2) . . . . ?
C12_2 C7_2 C8_2 C9_2 179.51(15) . . . . ?
C7_2 C8_2 C9_2 C10_2 0.8(3) . . . . ?
C8_2 C9_2 C10_2 C11_2 -0.3(3) . . . . ?
C9_2 C10_2 C11_2 C6_2 0.0(2) . . . . ?
C9_2 C10_2 C11_2 C14_2 177.09(16) . . . . ?
C7_2 C6_2 C11_2 C10_2 -0.3(2) . . . . ?
N2_2 C6_2 C11_2 C10_2 -175.71(14) . . . . ?
C7_2 C6_2 C11_2 C14_2 -177.43(14) . . . . ?
N2_2 C6_2 C11_2 C14_2 7.2(2) . . . . ?
C6_2 C7_2 C12_2 C13_2 81.02(19) . . . . ?
C8_2 C7_2 C12_2 C13_2 -99.62(18) . . . . ?
C10_2 C11_2 C14_2 C15_2 -17.8(2) . . . . ?
C6_2 C11_2 C14_2 C15_2 159.17(15) . . . . ?
C1_2 N5_2 C16_2 C17_2 76.6(2) . . . . ?
C4_2 N5_2 C16_2 C17_2 -98.50(17) . . . . ?
C1_2 N5_2 C16_2 C21_2 -110.39(18) . . . . ?
C4_2 N5_2 C16_2 C21_2 74.51(18) . . . . ?
C21_2 C16_2 C17_2 C18_2 1.3(2) . . . . ?
N5_2 C16_2 C17_2 C18_2 174.01(13) . . . . ?
C21_2 C16_2 C17_2 C22_2 179.29(14) . . . . ?
N5_2 C16_2 C17_2 C22_2 -8.0(2) . . . . ?
C16_2 C17_2 C18_2 C19_2 -0.3(2) . . . . ?
C22_2 C17_2 C18_2 C19_2 -178.43(15) . . . . ?
C17_2 C18_2 C19_2 C20_2 -0.1(3) . . . . ?
C18_2 C19_2 C20_2 C21_2 -0.3(3) . . . . ?
C19_2 C20_2 C21_2 C16_2 1.2(2) . . . . ?
C19_2 C20_2 C21_2 C24_2 -178.06(15) . . . . ?
C17_2 C16_2 C21_2 C20_2 -1.7(2) . . . . ?
N5_2 C16_2 C21_2 C20_2 -174.54(14) . . . . ?
C17_2 C16_2 C21_2 C24_2 177.52(14) . . . . ?
N5_2 C16_2 C21_2 C24_2 4.7(2) . . . . ?
C18_2 C17_2 C22_2 C23_2 -121.23(17) . . . . ?
C16_2 C17_2 C22_2 C23_2 60.8(2) . . . . ?
C20_2 C21_2 C24_2 C25_2 70.81(19) . . . . ?
C16_2 C21_2 C24_2 C25_2 -108.45(17) . . . . ?
B1_1 B2_1 C1_3 N2_3 178.66(15) . . . . ?
Cu3_1 B2_1 C1_3 N2_3 108.31(13) . . . . ?
B1_1 B2_1 C1_3 N5_3 -0.4(3) . . . . ?
Cu3_1 B2_1 C1_3 N5_3 -70.73(17) . . . . ?
N5_3 C1_3 N2_3 C6_3 -177.45(14) . . . . ?
B2_1 C1_3 N2_3 C6_3 3.3(2) . . . . ?
N5_3 C1_3 N2_3 C3_3 6.14(17) . . . . ?
B2_1 C1_3 N2_3 C3_3 -173.10(13) . . . . ?
C1_3 N2_3 C3_3 C4_3 -14.57(17) . . . . ?
C6_3 N2_3 C3_3 C4_3 168.51(13) . . . . ?
N2_3 C3_3 C4_3 N5_3 16.15(16) . . . . ?
N2_3 C1_3 N5_3 C16_3 158.30(14) . . . . ?
B2_1 C1_3 N5_3 C16_3 -22.5(2) . . . . ?
N2_3 C1_3 N5_3 C4_3 5.70(17) . . . . ?
B2_1 C1_3 N5_3 C4_3 -175.15(15) . . . . ?
C3_3 C4_3 N5_3 C1_3 -14.28(17) . . . . ?
C3_3 C4_3 N5_3 C16_3 -170.81(13) . . . . ?
C1_3 N2_3 C6_3 C11_3 100.65(19) . . . . ?
C3_3 N2_3 C6_3 C11_3 -83.06(18) . . . . ?
C1_3 N2_3 C6_3 C7_3 -87.5(2) . . . . ?
C3_3 N2_3 C6_3 C7_3 88.81(18) . . . . ?
C11_3 C6_3 C7_3 C8_3 -0.2(2) . . . . ?
N2_3 C6_3 C7_3 C8_3 -171.76(14) . . . . ?
C11_3 C6_3 C7_3 C12_3 -179.72(16) . . . . ?
N2_3 C6_3 C7_3 C12_3 8.8(2) . . . . ?
C6_3 C7_3 C8_3 C9_3 1.8(3) . . . . ?
C12_3 C7_3 C8_3 C9_3 -178.70(17) . . . . ?
C7_3 C8_3 C9_3 C10_3 -1.9(3) . . . . ?
C8_3 C9_3 C10_3 C11_3 0.3(3) . . . . ?
C7_3 C6_3 C11_3 C10_3 -1.3(2) . . . . ?
N2_3 C6_3 C11_3 C10_3 170.41(14) . . . . ?
C7_3 C6_3 C11_3 C14_3 175.68(15) . . . . ?
N2_3 C6_3 C11_3 C14_3 -12.6(2) . . . . ?
C9_3 C10_3 C11_3 C6_3 1.3(3) . . . . ?
C9_3 C10_3 C11_3 C14_3 -175.81(16) . . . . ?
C8_3 C7_3 C12_3 C13_3 4.1(3) . . . . ?
C6_3 C7_3 C12_3 C13_3 -176.41(16) . . . . ?
C6_3 C11_3 C14_3 C15_3 -91.37(19) . . . . ?
C10_3 C11_3 C14_3 C15_3 85.59(19) . . . . ?
C1_3 N5_3 C16_3 C17_3 -65.0(2) . . . . ?
C4_3 N5_3 C16_3 C17_3 87.05(17) . . . . ?
C1_3 N5_3 C16_3 C21_3 124.49(16) . . . . ?
C4_3 N5_3 C16_3 C21_3 -83.44(17) . . . . ?
C21_3 C16_3 C17_3 C18_3 -0.6(2) . . . . ?
N5_3 C16_3 C17_3 C18_3 -170.68(13) . . . . ?
C21_3 C16_3 C17_3 C22_3 178.97(14) . . . . ?
N5_3 C16_3 C17_3 C22_3 8.9(2) . . . . ?
C16_3 C17_3 C18_3 C19_3 1.3(2) . . . . ?
C22_3 C17_3 C18_3 C19_3 -178.34(14) . . . . ?
C17_3 C18_3 C19_3 C20_3 -1.2(2) . . . . ?
C18_3 C19_3 C20_3 C21_3 0.5(2) . . . . ?
C19_3 C20_3 C21_3 C16_3 0.1(2) . . . . ?
C19_3 C20_3 C21_3 C24_3 -179.55(14) . . . . ?
C17_3 C16_3 C21_3 C20_3 -0.1(2) . . . . ?
N5_3 C16_3 C21_3 C20_3 170.23(13) . . . . ?
C17_3 C16_3 C21_3 C24_3 179.61(14) . . . . ?
N5_3 C16_3 C21_3 C24_3 -10.1(2) . . . . ?
C18_3 C17_3 C22_3 C23_3 72.51(19) . . . . ?
C16_3 C17_3 C22_3 C23_3 -107.07(17) . . . . ?
C20_3 C21_3 C24_3 C25_3 -5.0(2) . . . . ?
C16_3 C21_3 C24_3 C25_3 175.31(15) . . . . ?
C1_2 B1_1 C1_4 N2_4 102.22(15) . . . . ?
B2_1 B1_1 C1_4 N2_4 -76.2(2) . . . . ?
Cu3_1 B1_1 C1_4 N2_4 -16.93(12) . . . . ?
C1_2 B1_1 C1_4 C6_4 -76.54(19) . . . . ?
B2_1 B1_1 C1_4 C6_4 105.0(2) . . . . ?
Cu3_1 B1_1 C1_4 C6_4 164.30(14) . . . . ?
C6_4 C1_4 N2_4 C3_4 2.4(2) . . . . ?
B1_1 C1_4 N2_4 C3_4 -176.49(14) . . . . ?
C6_4 C1_4 N2_4 Cu3_1 -165.34(12) . . . . ?
B1_1 C1_4 N2_4 Cu3_1 15.74(11) . . . . ?
C1_4 N2_4 C3_4 C4_4 0.6(3) . . . . ?
Cu3_1 N2_4 C3_4 C4_4 157.38(16) . . . . ?
N2_4 C3_4 C4_4 C5_4 -2.8(3) . . . . ?
C3_4 C4_4 C5_4 C6_4 1.9(2) . . . . ?
C4_4 C5_4 C6_4 C1_4 1.1(2) . . . . ?
N2_4 C1_4 C6_4 C5_4 -3.3(2) . . . . ?
B1_1 C1_4 C6_4 C5_4 175.38(15) . . . . ?
